data_7706057
loop_
_publ_author_name
'Ma, Shuai'
'Zhang, Ting'
'Zhao, Jiong-Peng'
'Liu, Zhong-Yi'
'Liu, Fu-Chen'

_publ_section_title
;
 A magnetic site dilution approach to achieve bifunctional fluorescent
 thermometers and single-ion magnets.
;
_journal_issue 4
_journal_name_full 'Dalton transactions (Cambridge, England : 2003)'
_journal_page_first 1307
_journal_page_last 1312
_journal_paper_doi 10.1039/d0dt04058d
_journal_volume 50
_journal_year 2021
_chemical_formula_moiety 'C36 H24 Dy N4 Na O4'
_chemical_formula_sum 'C36 H24 Dy N4 Na O4'
_chemical_formula_weight 762.08
_space_group_crystal_system monoclinic
_space_group_IT_number 13
_space_group_name_Hall '-P 2yac'
_space_group_name_H-M_alt 'P 1 2/n 1'
_atom_sites_solution_hydrogens geom
_atom_sites_solution_primary direct
_audit_creation_date 2017-05-12
_audit_creation_method
;
Olex2 1.2
(compiled 2016.02.19 svn.r3266 for OlexSys, GUI svn.r5155)
;
_audit_update_record
;
2020-02-19 deposited with the CCDC.	2020-12-14 downloaded from the CCDC.
;
_cell_angle_alpha 90
_cell_angle_beta 90.895(7)
_cell_angle_gamma 90
_cell_formula_units_Z 2
_cell_length_a 13.8362(11)
_cell_length_b 7.5279(6)
_cell_length_c 14.2270(12)
_cell_measurement_reflns_used 1973
_cell_measurement_temperature 293(2)
_cell_measurement_theta_max 30.0920
_cell_measurement_theta_min 2.6900
_cell_volume 1481.7(2)
_computing_cell_refinement 'CrysAlisPro 1.171.39.7e (Rigaku OD, 2015)'
_computing_data_collection 'CrysAlisPro 1.171.39.7e (Rigaku OD, 2015)'
_computing_data_reduction 'CrysAlisPro 1.171.39.7e (Rigaku OD, 2015)'
_computing_molecular_graphics 'Olex2 (Dolomanov et al., 2009)'
_computing_publication_material 'Olex2 (Dolomanov et al., 2009)'
_computing_structure_refinement 'ShelXL (Sheldrick, 2015)'
_computing_structure_solution 'ShelXT (Sheldrick, 2015)'
_diffrn_ambient_temperature 293(2)
_diffrn_detector 'CCD plate'
_diffrn_measured_fraction_theta_full 0.997
_diffrn_measured_fraction_theta_max 0.862
_diffrn_measurement_details
;
List of Runs (angles in degrees, time in seconds):

  # Type    Start    End  Width  t~exp~   \w     \q     \k     \f   Frames
#--------------------------------------------------------------------------
  1  \w    -45.00  75.00   1.00   20.00    --   30.00  54.00 240.00  120
  2  \w      3.00 108.00   1.00   20.00    --   30.00  54.00 120.00  105
;
_diffrn_measurement_device 'abstract diffractometer'
_diffrn_measurement_device_type 'dtrek-CrysAlisPro-abstract goniometer imported rigaku-d*trek images'
_diffrn_measurement_method '\w scans'
_diffrn_orient_matrix_type 'CrysAlisPro convention (1999,Acta A55,543-557)'
_diffrn_orient_matrix_UB_11 -0.0407085000
_diffrn_orient_matrix_UB_12 -0.0181267000
_diffrn_orient_matrix_UB_13 0.0281453000
_diffrn_orient_matrix_UB_21 0.0311755000
_diffrn_orient_matrix_UB_22 -0.0256827000
_diffrn_orient_matrix_UB_23 0.0376847000
_diffrn_orient_matrix_UB_31 0.0006839000
_diffrn_orient_matrix_UB_32 0.0888086000
_diffrn_orient_matrix_UB_33 0.0165492000
_diffrn_radiation_monochromator graphite
_diffrn_radiation_probe x-ray
_diffrn_radiation_type MoK\a
_diffrn_radiation_wavelength 0.71073
_diffrn_reflns_av_R_equivalents 0.1119
_diffrn_reflns_av_unetI/netI 0.2299
_diffrn_reflns_Laue_measured_fraction_full 0.997
_diffrn_reflns_Laue_measured_fraction_max 0.862
_diffrn_reflns_limit_h_max 15
_diffrn_reflns_limit_h_min -20
_diffrn_reflns_limit_k_max 9
_diffrn_reflns_limit_k_min -10
_diffrn_reflns_limit_l_max 21
_diffrn_reflns_limit_l_min -17
_diffrn_reflns_number 8212
_diffrn_reflns_point_group_measured_fraction_full 0.997
_diffrn_reflns_point_group_measured_fraction_max 0.862
_diffrn_reflns_theta_full 26.000
_diffrn_reflns_theta_max 33.068
_diffrn_reflns_theta_min 2.037
_diffrn_source 'fine-focus sealed X-ray tube'
_diffrn_source_type 'Enhance (Mo) X-ray Source'
_exptl_absorpt_coefficient_mu 2.585
_exptl_absorpt_correction_T_max 1.00000
_exptl_absorpt_correction_T_min 0.63762
_exptl_absorpt_correction_type multi-scan
_exptl_absorpt_process_details
;
CrysAlisPro 1.171.39.7e (Rigaku Oxford Diffraction, 2015)
Empirical absorption correction using spherical harmonics,
 implemented in SCALE3 ABSPACK scaling algorithm.
;
_exptl_crystal_colour yellow
_exptl_crystal_density_diffrn 1.708
_exptl_crystal_description block
_exptl_crystal_F_000 754
_exptl_crystal_size_max 0.20
_exptl_crystal_size_mid 0.18
_exptl_crystal_size_min 0.17
_refine_diff_density_max 3.615
_refine_diff_density_min -4.423
_refine_diff_density_rms 0.372
_refine_ls_extinction_method none
_refine_ls_goodness_of_fit_ref 1.034
_refine_ls_hydrogen_treatment constr
_refine_ls_matrix_type full
_refine_ls_number_parameters 209
_refine_ls_number_reflns 4856
_refine_ls_number_restraints 0
_refine_ls_restrained_S_all 1.034
_refine_ls_R_factor_all 0.1825
_refine_ls_R_factor_gt 0.0799
_refine_ls_shift/su_max 0.001
_refine_ls_shift/su_mean 0.000
_refine_ls_structure_factor_coef Fsqd
_refine_ls_weighting_details 'w=1/[\s^2^(Fo^2^)+(0.1000P)^2^] where P=(Fo^2^+2Fc^2^)/3'
_refine_ls_weighting_scheme calc
_refine_ls_wR_factor_gt 0.1682
_refine_ls_wR_factor_ref 0.2733
_reflns_Friedel_coverage 0.000
_reflns_number_gt 2476
_reflns_number_total 4856
_reflns_threshold_expression 'I > 2\s(I)'
_cod_data_source_file d0dt04058d2.cif
_cod_data_source_block DyNa
_cod_depositor_comments 'Adding full bibliography for 7706057--7706058.cif.'
_cod_database_code 7706057
_shelx_space_group_comment
;
The symmetry employed for this shelxl refinement is uniquely defined
by the following loop, which should always be used as a source of
symmetry information in preference to the above space-group names.
They are only intended as comments.
;
_reflns_odcompleteness_completeness 86.27
_reflns_odcompleteness_iscentric 1
_reflns_odcompleteness_theta 32.99
_olex2_refinement_description
;
1. Fixed Uiso
 At 1.2 times of:
  All C(H) groups
2.a Aromatic/amide H refined with riding coordinates:
 C00A(H00A), C00C(H00C), C00D(H00D), C00E(H00E), C00G(H00G), C00I(H00I),
 C00J(H00J), C00K(H00K), C00L(H00L), C00M(H00M), C00N(H00N), C4(H4)
;
_shelx_shelxl_version_number 2014/7
_olex2_submission_special_instructions 'No special instructions were received'
_oxdiff_exptl_absorpt_empirical_details
;
Empirical correction (ABSPACK) includes:
- Absorption correction using spherical harmonics
- Frame scaling
;
_oxdiff_exptl_absorpt_empirical_full_max 1.290
_oxdiff_exptl_absorpt_empirical_full_min 0.725

loop_
_space_group_symop_operation_xyz
'x, y, z'
'-x+1/2, y, -z+1/2'
'-x, -y, -z'
'x-1/2, -y, z-1/2'

loop_
_atom_site_label
_atom_site_type_symbol
_atom_site_fract_x
_atom_site_fract_y
_atom_site_fract_z
_atom_site_U_iso_or_equiv
_atom_site_adp_type
_atom_site_occupancy
_atom_site_site_symmetry_order
_atom_site_calc_flag
_atom_site_refinement_flags_posn
_atom_site_refinement_flags_adp
_atom_site_refinement_flags_occupancy
_atom_site_disorder_assembly
_atom_site_disorder_group
Dy01 Dy 0.7500 1.09128(8) 0.2500 0.0270(2) Uani 1 2 d S T P . .
Na02 Na 0.7500 1.5921(7) 0.2500 0.0390(17) Uani 1 2 d S T P . .
O003 O 0.8520(5) 1.3415(10) 0.2638(6) 0.0308(16) Uani 1 1 d . . . . .
O004 O 0.6901(5) 0.8432(10) 0.3269(5) 0.0326(18) Uani 1 1 d . . . . .
N005 N 0.7079(7) 1.1458(12) 0.4229(6) 0.0305(19) Uani 1 1 d . . . . .
N006 N 0.5913(7) 1.0297(12) 0.1619(6) 0.034(2) Uani 1 1 d . . . . .
C007 C 0.5234(9) 1.1644(14) 0.1694(7) 0.034(2) Uani 1 1 d . . . . .
C009 C 0.6269(10) 1.0222(17) 0.5569(8) 0.043(3) Uani 1 1 d . . . . .
C00A C 0.4901(10) 1.4596(18) 0.2216(9) 0.043(3) Uani 1 1 d . . . . .
H00A H 0.5087 1.5654 0.2505 0.052 Uiso 1 1 calc R . . . .
C00B C 0.4259(10) 1.144(2) 0.1401(9) 0.047(3) Uani 1 1 d . . . . .
C00C C 0.5629(11) 0.8772(17) 0.1231(9) 0.046(3) Uani 1 1 d . . . . .
H00C H 0.6081 0.7865 0.1181 0.055 Uiso 1 1 calc R . . . .
C00D C 0.5802(11) 0.8705(19) 0.5954(8) 0.049(3) Uani 1 1 d . . . . .
H00D H 0.5579 0.8730 0.6567 0.058 Uiso 1 1 calc R . . . .
C00E C 0.4028(11) 0.978(2) 0.0981(9) 0.051(3) Uani 1 1 d . . . . .
H00E H 0.3402 0.9589 0.0757 0.061 Uiso 1 1 calc R . . . .
C00F C 0.6550(9) 0.8484(14) 0.4108(8) 0.035(2) Uani 1 1 d . . . . .
C00G C 0.4696(11) 0.8455(18) 0.0894(10) 0.054(4) Uani 1 1 d . . . . .
H00G H 0.4531 0.7374 0.0619 0.065 Uiso 1 1 calc R . . . .
C00I C 0.7204(9) 1.2975(16) 0.4716(9) 0.041(3) Uani 1 1 d . . . . .
H00I H 0.7525 1.3915 0.4434 0.049 Uiso 1 1 calc R . . . .
C00J C 0.6863(11) 1.3191(17) 0.5642(8) 0.051(4) Uani 1 1 d . . . . .
H00J H 0.6955 1.4260 0.5959 0.061 Uiso 1 1 calc R . . . .
C00K C 0.3611(10) 1.287(2) 0.1535(11) 0.063(4) Uani 1 1 d . . . . .
H00K H 0.2962 1.2769 0.1361 0.076 Uiso 1 1 calc R . . . .
C00L C 0.6401(11) 1.1819(19) 0.6061(8) 0.053(4) Uani 1 1 d . . . . .
H00L H 0.6174 1.1937 0.6669 0.063 Uiso 1 1 calc R . . . .
C00M C 0.6065(10) 0.7064(17) 0.4518(8) 0.046(3) Uani 1 1 d . . . . .
H00M H 0.5993 0.6003 0.4189 0.055 Uiso 1 1 calc R . . . .
C00N C 0.5684(9) 0.7226(19) 0.5421(9) 0.043(3) Uani 1 1 d . . . . .
H00N H 0.5336 0.6280 0.5665 0.052 Uiso 1 1 calc R . . . .
C2 C 0.5589(7) 1.3285(15) 0.2097(7) 0.029(2) Uani 1 1 d . . . . .
C3 C 0.6617(8) 1.0093(15) 0.4653(6) 0.030(2) Uani 1 1 d . . . . .
C4 C 0.3961(12) 1.440(2) 0.1928(11) 0.056(4) Uani 1 1 d . . . . .
H4 H 0.3541 1.5354 0.2003 0.067 Uiso 1 1 calc R . . . .

loop_
_atom_site_aniso_label
_atom_site_aniso_U_11
_atom_site_aniso_U_22
_atom_site_aniso_U_33
_atom_site_aniso_U_23
_atom_site_aniso_U_13
_atom_site_aniso_U_12
Dy01 0.0374(4) 0.0176(3) 0.0259(4) 0.000 -0.0018(3) 0.000
Na02 0.060(5) 0.020(3) 0.037(4) 0.000 -0.001(3) 0.000
O003 0.014(3) 0.021(3) 0.057(5) 0.002(3) -0.001(3) 0.004(3)
O004 0.039(4) 0.027(4) 0.033(4) 0.003(3) 0.020(3) -0.003(4)
N005 0.035(5) 0.023(4) 0.034(5) 0.000(4) 0.000(4) -0.002(4)
N006 0.053(6) 0.019(4) 0.031(5) -0.004(4) 0.001(4) -0.003(5)
C007 0.060(7) 0.020(5) 0.023(5) 0.004(4) -0.004(5) -0.006(5)
C009 0.062(8) 0.034(6) 0.031(6) 0.005(5) -0.011(5) 0.001(7)
C00A 0.048(7) 0.031(6) 0.050(7) 0.001(6) -0.011(6) 0.006(6)
C00B 0.039(7) 0.052(8) 0.050(8) 0.007(6) -0.017(5) -0.014(7)
C00C 0.055(8) 0.033(6) 0.048(7) -0.004(5) -0.021(6) -0.006(6)
C00D 0.061(9) 0.064(9) 0.020(5) 0.015(5) 0.000(5) 0.023(7)
C00E 0.059(9) 0.054(8) 0.039(7) 0.014(6) -0.019(6) -0.021(8)
C00F 0.055(7) 0.020(5) 0.028(5) 0.004(4) -0.006(5) 0.003(5)
C00G 0.075(10) 0.031(6) 0.055(8) 0.007(6) -0.023(7) -0.018(8)
C00I 0.048(7) 0.027(6) 0.047(7) -0.007(5) -0.010(5) -0.006(6)
C00J 0.092(11) 0.034(7) 0.026(5) -0.008(5) -0.004(6) 0.017(7)
C00K 0.032(7) 0.074(11) 0.085(11) 0.025(9) -0.018(6) -0.006(8)
C00L 0.087(11) 0.049(8) 0.021(5) -0.003(5) 0.001(6) 0.008(8)
C00M 0.072(9) 0.029(6) 0.036(6) 0.003(5) -0.007(6) -0.006(6)
C00N 0.036(6) 0.049(7) 0.044(7) 0.004(6) 0.006(5) 0.003(6)
C2 0.018(4) 0.033(6) 0.037(6) 0.006(5) -0.004(4) -0.001(4)
C3 0.045(6) 0.030(6) 0.015(4) 0.002(4) 0.000(4) 0.011(5)
C4 0.054(9) 0.045(8) 0.068(10) 0.008(7) -0.013(7) 0.019(8)

loop_
_atom_type_symbol
_atom_type_description
_atom_type_scat_dispersion_real
_atom_type_scat_dispersion_imag
_atom_type_scat_source
C C 0.0033 0.0016 'International Tables Vol C Tables 4.2.6.8 and 6.1.1.4'
H H 0.0000 0.0000 'International Tables Vol C Tables 4.2.6.8 and 6.1.1.4'
Dy Dy -0.1892 4.4098 'International Tables Vol C Tables 4.2.6.8 and 6.1.1.4'
N N 0.0061 0.0033 'International Tables Vol C Tables 4.2.6.8 and 6.1.1.4'
Na Na 0.0362 0.0249 'International Tables Vol C Tables 4.2.6.8 and 6.1.1.4'
O O 0.0106 0.0060 'International Tables Vol C Tables 4.2.6.8 and 6.1.1.4'

loop_
_geom_angle_atom_site_label_1
_geom_angle_atom_site_label_2
_geom_angle_atom_site_label_3
_geom_angle
_geom_angle_site_symmetry_1
_geom_angle_site_symmetry_3
_geom_angle_publ_flag
Na02 Dy01 Na02 180.0 1_545 . ?
O003 Dy01 Na02 142.95(16) 2_655 1_545 ?
O003 Dy01 Na02 37.05(16) 2_655 . ?
O003 Dy01 Na02 142.95(16) . 1_545 ?
O003 Dy01 Na02 37.05(16) . . ?
O003 Dy01 O003 74.1(3) 2_655 . ?
O003 Dy01 N005 78.9(3) 2_655 . ?
O003 Dy01 N005 86.4(3) 2_655 2_655 ?
O003 Dy01 N005 78.9(3) . 2_655 ?
O003 Dy01 N005 86.4(3) . . ?
O003 Dy01 N006 134.0(3) 2_655 2_655 ?
O003 Dy01 N006 66.1(3) 2_655 . ?
O003 Dy01 N006 66.1(3) . 2_655 ?
O003 Dy01 N006 134.0(3) . . ?
O004 Dy01 Na02 36.52(17) . 1_545 ?
O004 Dy01 Na02 143.48(17) . . ?
O004 Dy01 Na02 143.48(17) 2_655 . ?
O004 Dy01 Na02 36.52(17) 2_655 1_545 ?
O004 Dy01 O003 117.6(2) . 2_655 ?
O004 Dy01 O003 117.6(2) 2_655 . ?
O004 Dy01 O003 145.0(3) . . ?
O004 Dy01 O003 145.0(3) 2_655 2_655 ?
O004 Dy01 O004 73.0(3) . 2_655 ?
O004 Dy01 N005 131.8(3) 2_655 . ?
O004 Dy01 N005 131.8(3) . 2_655 ?
O004 Dy01 N005 65.8(3) . . ?
O004 Dy01 N005 65.8(3) 2_655 2_655 ?
O004 Dy01 N006 77.0(3) . . ?
O004 Dy01 N006 86.2(3) . 2_655 ?
O004 Dy01 N006 77.0(3) 2_655 2_655 ?
O004 Dy01 N006 86.2(3) 2_655 . ?
N005 Dy01 Na02 99.2(2) 2_655 1_545 ?
N005 Dy01 Na02 80.8(2) . . ?
N005 Dy01 Na02 80.8(2) 2_655 . ?
N005 Dy01 Na02 99.2(2) . 1_545 ?
N005 Dy01 N005 161.6(4) 2_655 . ?
N006 Dy01 Na02 79.5(2) 2_655 1_545 ?
N006 Dy01 Na02 79.5(2) . 1_545 ?
N006 Dy01 Na02 100.5(2) . . ?
N006 Dy01 Na02 100.5(2) 2_655 . ?
N006 Dy01 N005 76.4(3) 2_655 . ?
N006 Dy01 N005 107.0(3) . . ?
N006 Dy01 N005 76.4(3) . 2_655 ?
N006 Dy01 N005 107.0(3) 2_655 2_655 ?
N006 Dy01 N006 159.1(4) 2_655 . ?
Dy01 Na02 Dy01 180.0 1_565 . ?
O003 Na02 Dy01 37.01(19) . . ?
O003 Na02 Dy01 37.01(19) 2_655 . ?
O003 Na02 Dy01 142.99(19) 2_655 1_565 ?
O003 Na02 Dy01 142.99(19) . 1_565 ?
O003 Na02 O003 74.0(4) 2_655 . ?
O004 Na02 Dy01 36.18(18) 1_565 1_565 ?
O004 Na02 Dy01 143.82(18) 1_565 . ?
O004 Na02 Dy01 143.82(18) 2_665 . ?
O004 Na02 Dy01 36.18(18) 2_665 1_565 ?
O004 Na02 O003 117.9(2) 1_565 2_655 ?
O004 Na02 O003 145.2(3) 1_565 . ?
O004 Na02 O003 117.9(2) 2_665 . ?
O004 Na02 O003 145.2(3) 2_665 2_655 ?
O004 Na02 O004 72.4(4) 1_565 2_665 ?
Dy01 O003 Na02 105.9(3) . . ?
C2 O003 Dy01 122.2(7) 2_655 . ?
C2 O003 Na02 130.8(7) 2_655 . ?
Dy01 O004 Na02 107.3(3) . 1_545 ?
C00F O004 Dy01 123.4(7) . . ?
C00F O004 Na02 126.5(7) . 1_545 ?
C00I N005 Dy01 126.8(8) . . ?
C00I N005 C3 118.2(10) . . ?
C3 N005 Dy01 114.8(7) . . ?
C007 N006 Dy01 114.1(7) . . ?
C00C N006 Dy01 127.4(9) . . ?
C00C N006 C007 117.7(11) . . ?
N006 C007 C00B 122.9(11) . . ?
N006 C007 C2 115.4(11) . . ?
C00B C007 C2 121.7(11) . . ?
C00L C009 C00D 123.5(12) . . ?
C3 C009 C00D 117.8(12) . . ?
C3 C009 C00L 118.7(12) . . ?
C2 C00A H00A 118.6 . . ?
C4 C00A H00A 118.6 . . ?
C4 C00A C2 122.8(13) . . ?
C007 C00B C00E 115.2(13) . . ?
C007 C00B C00K 118.9(13) . . ?
C00K C00B C00E 125.9(13) . . ?
N006 C00C H00C 118.0 . . ?
N006 C00C C00G 124.0(13) . . ?
C00G C00C H00C 118.0 . . ?
C009 C00D H00D 120.2 . . ?
C00N C00D C009 119.6(11) . . ?
C00N C00D H00D 120.2 . . ?
C00B C00E H00E 118.9 . . ?
C00G C00E C00B 122.2(13) . . ?
C00G C00E H00E 118.9 . . ?
O004 C00F C00M 123.4(11) . . ?
O004 C00F C3 119.9(10) . . ?
C00M C00F C3 116.6(10) . . ?
C00C C00G H00G 121.0 . . ?
C00E C00G C00C 117.9(13) . . ?
C00E C00G H00G 121.0 . . ?
N005 C00I H00I 118.8 . . ?
N005 C00I C00J 122.3(12) . . ?
C00J C00I H00I 118.8 . . ?
C00I C00J H00J 120.4 . . ?
C00L C00J C00I 119.1(12) . . ?
C00L C00J H00J 120.4 . . ?
C00B C00K H00K 120.8 . . ?
C4 C00K C00B 118.3(13) . . ?
C4 C00K H00K 120.8 . . ?
C009 C00L H00L 120.3 . . ?
C00J C00L C009 119.5(11) . . ?
C00J C00L H00L 120.3 . . ?
C00F C00M H00M 119.8 . . ?
C00F C00M C00N 120.4(12) . . ?
C00N C00M H00M 119.8 . . ?
C00D C00N C00M 122.7(13) . . ?
C00D C00N H00N 118.6 . . ?
C00M C00N H00N 118.6 . . ?
O003 C2 C007 120.0(10) 2_655 . ?
O003 C2 C00A 124.6(11) 2_655 . ?
C00A C2 C007 115.3(10) . . ?
N005 C3 C009 122.2(10) . . ?
N005 C3 C00F 115.1(9) . . ?
C009 C3 C00F 122.6(11) . . ?
C00A C4 C00K 122.9(14) . . ?
C00A C4 H4 118.6 . . ?
C00K C4 H4 118.6 . . ?

loop_
_geom_bond_atom_site_label_1
_geom_bond_atom_site_label_2
_geom_bond_distance
_geom_bond_site_symmetry_2
_geom_bond_publ_flag
Dy01 Na02 3.758(6) 1_545 ?
Dy01 Na02 3.770(6) . ?
Dy01 O003 2.360(7) 2_655 ?
Dy01 O003 2.360(7) . ?
Dy01 O004 2.324(7) 2_655 ?
Dy01 O004 2.324(7) . ?
Dy01 N005 2.570(9) . ?
Dy01 N005 2.570(9) 2_655 ?
Dy01 N006 2.553(10) . ?
Dy01 N006 2.553(10) 2_655 ?
Na02 Dy01 3.758(6) 1_565 ?
Na02 O003 2.362(8) . ?
Na02 O003 2.362(8) 2_655 ?
Na02 O004 2.342(8) 1_565 ?
Na02 O004 2.342(8) 2_665 ?
O003 C2 1.287(11) 2_655 ?
O004 Na02 2.342(8) 1_545 ?
O004 C00F 1.297(12) . ?
N005 C00I 1.345(14) . ?
N005 C3 1.357(14) . ?
N006 C007 1.388(15) . ?
N006 C00C 1.331(15) . ?
C007 C00B 1.414(17) . ?
C007 C2 1.445(15) . ?
C009 C00D 1.427(19) . ?
C009 C00L 1.401(19) . ?
C009 C3 1.400(15) . ?
C00A H00A 0.9300 . ?
C00A C2 1.383(16) . ?
C00A C4 1.365(19) . ?
C00B C00E 1.42(2) . ?
C00B C00K 1.41(2) . ?
C00C H00C 0.9300 . ?
C00C C00G 1.390(19) . ?
C00D H00D 0.9300 . ?
C00D C00N 1.355(19) . ?
C00E H00E 0.9300 . ?
C00E C00G 1.37(2) . ?
C00F C00M 1.395(16) . ?
C00F C3 1.440(15) . ?
C00G H00G 0.9300 . ?
C00I H00I 0.9300 . ?
C00I C00J 1.415(16) . ?
C00J H00J 0.9300 . ?
C00J C00L 1.358(19) . ?
C00K H00K 0.9300 . ?
C00K C4 1.37(2) . ?
C00L H00L 0.9300 . ?
C00M H00M 0.9300 . ?
C00M C00N 1.403(16) . ?
C00N H00N 0.9300 . ?
C2 O003 1.287(11) 2_655 ?
C4 H4 0.9300 . ?

loop_
_geom_torsion_atom_site_label_1
_geom_torsion_atom_site_label_2
_geom_torsion_atom_site_label_3
_geom_torsion_atom_site_label_4
_geom_torsion
_geom_torsion_site_symmetry_1
_geom_torsion_site_symmetry_2
_geom_torsion_site_symmetry_3
_geom_torsion_site_symmetry_4
_geom_torsion_publ_flag
Dy01 O004 C00F C00M 170.4(10) . . . . ?
Dy01 O004 C00F C3 -7.0(16) . . . . ?
Dy01 N005 C00I C00J 173.8(9) . . . . ?
Dy01 N005 C3 C009 -174.9(9) . . . . ?
Dy01 N005 C3 C00F 7.8(13) . . . . ?
Dy01 N006 C007 C00B -168.7(9) . . . . ?
Dy01 N006 C007 C2 11.1(11) . . . . ?
Dy01 N006 C00C C00G 169.3(10) . . . . ?
Na02 O004 C00F C00M -30.9(17) 1_545 . . . ?
Na02 O004 C00F C3 151.7(8) 1_545 . . . ?
O004 C00F C00M C00N -178.5(12) . . . . ?
O004 C00F C3 N005 -1.4(17) . . . . ?
O004 C00F C3 C009 -178.7(11) . . . . ?
N005 C00I C00J C00L 1(2) . . . . ?
N006 C007 C00B C00E -2.8(17) . . . . ?
N006 C007 C00B C00K 177.8(12) . . . . ?
N006 C007 C2 O003 -0.3(14) . . . 2_655 ?
N006 C007 C2 C00A -176.8(9) . . . . ?
N006 C00C C00G C00E -1(2) . . . . ?
C007 N006 C00C C00G 0.2(19) . . . . ?
C007 C00B C00E C00G 1.9(19) . . . . ?
C007 C00B C00K C4 1(2) . . . . ?
C009 C00D C00N C00M 5(2) . . . . ?
C00B C007 C2 O003 179.5(10) . . . 2_655 ?
C00B C007 C2 C00A 3.1(16) . . . . ?
C00B C00E C00G C00C 0(2) . . . . ?
C00B C00K C4 C00A -2(2) . . . . ?
C00C N006 C007 C00B 1.8(16) . . . . ?
C00C N006 C007 C2 -178.3(10) . . . . ?
C00D C009 C00L C00J 179.4(14) . . . . ?
C00D C009 C3 N005 -179.4(11) . . . . ?
C00D C009 C3 C00F -2.3(19) . . . . ?
C00E C00B C00K C4 -178.1(14) . . . . ?
C00F C00M C00N C00D -3(2) . . . . ?
C00I N005 C3 C009 0.1(17) . . . . ?
C00I N005 C3 C00F -177.2(11) . . . . ?
C00I C00J C00L C009 0(2) . . . . ?
C00K C00B C00E C00G -178.7(14) . . . . ?
C00L C009 C00D C00N 178.4(14) . . . . ?
C00L C009 C3 N005 0.3(19) . . . . ?
C00L C009 C3 C00F 177.4(12) . . . . ?
C00M C00F C3 N005 -179.0(11) . . . . ?
C00M C00F C3 C009 3.7(19) . . . . ?
C2 C007 C00B C00E 177.4(11) . . . . ?
C2 C007 C00B C00K -2.1(18) . . . . ?
C2 C00A C4 C00K 3(2) . . . . ?
C3 N005 C00I C00J -0.6(19) . . . . ?
C3 C009 C00D C00N -2(2) . . . . ?
C3 C009 C00L C00J 0(2) . . . . ?
C3 C00F C00M C00N -1.1(19) . . . . ?
C4 C00A C2 O003 -179.7(12) . . . 2_655 ?
C4 C00A C2 C007 -3.5(18) . . . . ?
